data_2004788
_publ_section_title
;
X-ray Structure Investigations of Potential \b-Blockers.
II. 6,7-Dimethoxy-1-phenyl-1,2,3,4-tetrahydroisoquinoline
;
_journal_name_full 'Acta Crystallographica C'
_journal_page_first 1038
_journal_page_last 1040
_journal_paper_doi 10.1107/S0108270195013606
_journal_volume 52
_journal_year 1996
_chemical_formula_analytical 'C17 H19 N1 O2'
_chemical_formula_moiety 'C17 H19 N1 O2'
_chemical_formula_structural 'C17 H19 N1 O2'
_chemical_formula_sum 'C17 H19 N O2'
_chemical_formula_weight 269.33
_chemical_name_systematic
;
2-phenyl-4,5-dimethoxy-2,7,8,9-tetrahydroisoquinolinium
;
_space_group_IT_number 19
_symmetry_cell_setting orthorhombic
_symmetry_space_group_name_Hall 'P 2ac 2ab'
_symmetry_space_group_name_H-M 'P 21 21 21'
_cell_angle_alpha 90.
_cell_angle_beta 90.
_cell_angle_gamma 90.
_cell_formula_units_Z 4
_cell_length_a 6.110(1)
_cell_length_b 14.106(1)
_cell_length_c 16.6090(9)
_cell_measurement_radiation CuK\a~1~
_cell_measurement_reflns_used 25
_cell_measurement_temperature 293(2)
_cell_measurement_theta_max 40
_cell_measurement_theta_min 20
_cell_measurement_wavelength 1.540598
_cell_volume 1431.5(3)
_computing_cell_refinement 'Kuma KM-4 Software'
_computing_data_collection 'Kuma KM-4 Software (Kuma, 1992)'
_computing_data_reduction 'Kuma KM-4 Software'
_computing_molecular_graphics 'ORTEX3.1a (McArdle, 1995)'
_computing_publication_material 'PARST (Nardelli, 1983)'
_computing_structure_refinement 'SHELXL93 (Sheldrick, 1993)'
_computing_structure_solution 'SHELXS86 (Sheldrick, 1990)'
_diffrn_ambient_temperature 293(2)
_diffrn_measurement_device KM-4
_diffrn_measurement_method \w-2\q
_diffrn_radiation_monochromator graphite
_diffrn_radiation_source 'fine-focus sealed tube'
_diffrn_radiation_type CuK\a
_diffrn_radiation_wavelength 1.54178
_diffrn_reflns_av_R_equivalents 0.0197
_diffrn_reflns_limit_h_max 7
_diffrn_reflns_limit_h_min 0
_diffrn_reflns_limit_k_max 18
_diffrn_reflns_limit_k_min 0
_diffrn_reflns_limit_l_max 21
_diffrn_reflns_limit_l_min -21
_diffrn_reflns_number 3339
_diffrn_reflns_theta_max 79.81
_diffrn_reflns_theta_min 4.11
_diffrn_standards_decay_% <1
_diffrn_standards_interval_count 100
_diffrn_standards_number 3
_exptl_absorpt_coefficient_mu 0.649
_exptl_absorpt_correction_type none
_exptl_crystal_colour colourless
_exptl_crystal_density_diffrn 1.2498
_exptl_crystal_density_meas 1.244
_exptl_crystal_density_method flotation
_exptl_crystal_description prism
_exptl_crystal_F_000 576
_exptl_crystal_size_max 0.4
_exptl_crystal_size_mid 0.2
_exptl_crystal_size_min 0.2
_refine_diff_density_max 0.16
_refine_diff_density_min -0.17
_refine_ls_abs_structure_details 'Flack (1983) parameter = 0.00(39)'
_refine_ls_abs_structure_Flack 0.0(4)
_refine_ls_extinction_method none
_refine_ls_goodness_of_fit_all 1.276
_refine_ls_goodness_of_fit_obs 1.275
_refine_ls_hydrogen_treatment refall
_refine_ls_matrix_type full
_refine_ls_number_constraints 0
_refine_ls_number_parameters 257
_refine_ls_number_reflns 2950
_refine_ls_number_restraints 0
_refine_ls_restrained_S_all 1.334
_refine_ls_restrained_S_obs 1.275
_refine_ls_R_factor_all 0.0603
_refine_ls_R_factor_obs 0.0429
_refine_ls_shift/esd_max 0.022
_refine_ls_shift/esd_mean 0.002
_refine_ls_structure_factor_coef Fsqd
_refine_ls_weighting_scheme
;
calc w = 1/[\s^2^(F~o~^2^) + (0.0240P)^2^ + 0.6343P]
where P = (F~o~^2^ + 2F~c~^2^)/3
;
_refine_ls_wR_factor_all 0.1221
_refine_ls_wR_factor_obs 0.1055
_reflns_number_observed 2427
_reflns_number_total 2955
_reflns_observed_criterion I>2\s(I)
_cod_data_source_file na1134.cif
_cod_data_source_block Y
_cod_original_formula_sum 'C17 H19 N1 O2'
_cod_database_code 2004788

loop_
_symmetry_equiv_pos_as_xyz
'x, y, z'
'x+1/2, -y+1/2, -z'
'-x, y+1/2, -z+1/2'
'-x+1/2, -y, z+1/2'

loop_
_atom_site_aniso_label
_atom_site_aniso_U_11
_atom_site_aniso_U_22
_atom_site_aniso_U_33
_atom_site_aniso_U_12
_atom_site_aniso_U_13
_atom_site_aniso_U_23
N1 .057(2) .0500(10) .0320(10) .0080(10) .0040(10) -.0040(10)
C8 .064(2) .045(2) .0400(10) .0130(10) .0030(10) -.006(2)
C7 .048(2) .045(2) .0380(10) .0120(10) .0000(10) .0000(10)
C10 .041(2) .0380(10) .0310(10) .0050(10) -.0030(10) -.0050(10)
C9 .0360(10) .0420(10) .0280(10) .0020(10) .0010(10) -.0070(10)
C2 .039(2) .0470(10) .0320(10) .0030(10) .0010(10) -.0090(10)
C6 .041(2) .0410(10) .0330(10) .0010(10) .0020(10) .0020(10)
C5 .040(2) .0400(10) .0300(10) .0020(10) .0040(10) -.0040(10)
C4 .041(2) .0400(10) .0300(10) .0040(10) .0000(10) .0010(10)
C3 .038(2) .049(2) .0310(10) .0020(10) .0020(10) .0040(10)
O1 .0550(10) .0520(10) .0390(10) .011(9) .015(9) .0080(10)
C17 .053(2) .057(2) .0390(10) .0020(10) .0140(10) .004(2)
O2 .0570(10) .0520(10) .037(9) .016(8) .009(9) .0130(10)
C18 .060(2) .044(2) .044(2) .0060(10) -.0010(10) .013(2)
C11 .041(2) .052(2) .0270(10) .0040(10) .0040(10) -.0080(10)
C12 .054(2) .059(2) .050(2) -.0010(10) -.009(2) -.001(2)
C13 .085(3) .061(2) .059(2) -.010(2) -.011(2) .000(2)
C14 .080(3) .059(2) .058(2) -.004(2) .008(2) .007(2)
C15 .054(2) .072(2) .063(2) .019(2) .007(2) .012(2)
C16 .043(2) .063(2) .046(2) .0060(10) .0010(10) -.006(2)

loop_
_atom_site_label
_atom_site_fract_x
_atom_site_fract_y
_atom_site_fract_z
_atom_site_U_iso_or_equiv
_atom_site_thermal_displace_type
_atom_site_type_symbol
N1 0.2602(4) 0.5626(2) 0.6282(1) 0.0468(8) aniso N
C8 0.1718(6) 0.6507(2) 0.6607(2) 0.050(1) aniso C
C7 -.0174(5) 0.6263(2) .7158(2) .044(9) aniso C
C10 .0471(5) .5507(2) .7758(1) .037(7) aniso C
C9 .2284(4) .4938(2) .7625(1) .035(7) aniso C
C2 .3765(5) .5080(2) .6895(1) .039(8) aniso C
C6 -.0814(5) .5364(2) .8452(2) .038(8) aniso C
C5 -.0314(5) .4660(2) .8996(1) .037(7) aniso C
C4 .1525(4) .4083(2) .8861(1) .037(8) aniso C
C3 .2791(5) .4233(2) .8188(2) .039(9) aniso C
O1 -.1461(4) .4454(1) .9682(1) .048(6) aniso O
C17 -.3258(6) .5058(2) .9876(2) .050(1) aniso C
O2 .1910(4) .3399(1) .9432(1) .048(7) aniso O
C18 .3702(6) .2773(2) .9290(2) .049(1) aniso C
C11 .4523(5) .4143(2) .6560(1) .040(8) aniso C
C12 .3130(6) .3587(2) .6104(2) .054(1) aniso C
C13 .3749(8) .2696(3) .5842(2) .068(1) aniso C
C14 .5807(7) .2348(3) .6027(2) .066(1) aniso C
C15 .7226(7) .2902(3) .6467(2) .063(1) aniso C
C16 .6602(5) .3792(2) .6732(2) .050(1) aniso C
H81 .291(6) .684(2) .693(2) .07(1) iso H
H82 .126(5) .691(2) .615(2) .050(8) iso H
H71 -.142(6) .602(2) .683(2) .06(1) iso H
H72 -.063(5) .686(2) .743(2) .040(7) iso H
H100 .347(6) .573(2) .585(2) .07(1) iso H
H21 .508(5) .546(2) .710(2) .047(8) iso H
H61 -.212(5) .578(2) .855(2) .056(9) iso H
H31 .405(5) .384(2) .808(2) .042(8) iso H
H181 .346(5) .242(2) .875(2) .053(9) iso H
H182 .527(7) .321(3) .927(2) .09(1) iso H
H183 .370(6) .228(2) .974(2) .055(9) iso H
H171 -.439(6) .505(2) .942(2) .06(1) iso H
H172 -.277(6) .576(2) .999(2) .07(1) iso H
H173 -.393(6) .478(2) 1.036(2) .07(1) iso H
H121 .163(7) .388(3) .596(2) .08(1) iso H
H131 .276(7) .232(3) .547(2) .10(1) iso H
H141 .614(7) .168(3) .581(2) .09(1) iso H
H151 .869(7) .264(3) .661(2) .09(1) iso H
H161 .755(6) .418(2) .705(2) .06(1) iso H

loop_
_atom_type_symbol
_atom_type_description
_atom_type_scat_dispersion_real
_atom_type_scat_dispersion_imag
_atom_type_scat_source
C C 0.0181 0.0091 'International Tables Vol C Tables 4.2.6.8 and 6.1.1.4'
H H 0.0000 0.0000 'International Tables Vol C Tables 4.2.6.8 and 6.1.1.4'
O O 0.0492 0.0322 'International Tables Vol C Tables 4.2.6.8 and 6.1.1.4'
N N 0.0311 0.0180 'International Tables Vol C Tables 4.2.6.8 and 6.1.1.4'

loop_
_geom_angle_atom_site_label_1
_geom_angle_atom_site_label_2
_geom_angle_atom_site_label_3
_geom_angle
_geom_angle_publ_flag
C2 N1 H100 111(2) no
C8 N1 H100 112(2) no
C8 N1 C2 111.9(2) yes
N1 C8 H82 108(2) no
N1 C8 H81 109(2) no
N1 C8 C7 108.2(2) yes
H81 C8 H82 110(3) no
C7 C8 H82 112(2) no
C7 C8 H81 109(2) no
C8 C7 H72 107(2) no
C8 C7 H71 109(2) no
C8 C7 C10 111.1(3) yes
H71 C7 H72 109(3) no
C10 C7 H72 112(2) no
C10 C7 H71 109(2) no
C7 C10 C6 119.7(2) yes
C7 C10 C9 120.8(2) yes
C9 C10 C6 119.6(2) yes
C10 C9 C3 118.8(2) yes
C10 C9 C2 121.7(2) yes
C2 C9 C3 119.5(2) yes
N1 C2 C9 109.5(2) yes
C9 C2 H21 106(2) no
C9 C2 C11 111.2(2) yes
N1 C2 H21 110(2) no
N1 C2 C11 110.8(2) yes
C11 C2 H21 110(2) no
C10 C6 H61 119(2) no
C10 C6 C5 121.1(3) yes
C5 C6 H61 120(2) no
C6 C5 O1 125.9(2) yes
C6 C5 C4 119.4(2) yes
C4 C5 O1 114.8(2) yes
C5 C4 O2 115.7(2) yes
C5 C4 C3 119.3(2) yes
C3 C4 O2 125.0(2) yes
C9 C3 C4 121.9(3) yes
C4 C3 H31 121(2) no
C9 C3 H31 117(2) no
C5 O1 C17 117.0(2) yes
O1 C17 H173 106(2) no
O1 C17 H172 113(2) no
O1 C17 H171 110(2) no
H172 C17 H173 111(3) no
H171 C17 H173 109(3) no
H171 C17 H172 109(3) no
C4 O2 C18 116.8(2) yes
O2 C18 H183 107(2) no
O2 C18 H182 108(2) no
O2 C18 H181 109(2) no
H182 C18 H183 113(3) no
H181 C18 H183 108(2) no
H181 C18 H182 111(3) no
C2 C11 C16 121.1(2) yes
C2 C11 C12 120.7(3) yes
C12 C11 C16 118.2(3) yes
C11 C12 H121 116(2) no
C11 C12 C13 121.3(3) yes
C13 C12 H121 122(2) no
C12 C13 H131 120(3) no
C12 C13 C14 120.1(3) yes
C14 C13 H131 119(2) no
C13 C14 H141 115(2) no
C13 C14 C15 119.2(4) yes
C15 C14 H141 125(2) no
C14 C15 H151 119(2) no
C14 C15 C16 120.7(3) yes
C16 C15 H151 120(2) no
C11 C16 C15 120.5(3) yes
C15 C16 H161 122(2) no
C11 C16 H161 117(2) no

loop_
_geom_bond_atom_site_label_1
_geom_bond_atom_site_label_2
_geom_bond_distance
_geom_bond_publ_flag
N1 C8 1.459(3) yes
N1 C2 1.461(3) yes
N1 H100 .91(3) no
C8 C7 1.515(4) yes
C8 H81 1.02(3) no
C8 H82 .98(2) no
C7 C10 1.511(3) yes
C7 H71 1.00(3) no
C7 H72 1.00(2) no
C10 C9 1.386(3) yes
C10 C6 1.409(3) yes
C9 C2 1.526(3) yes
C9 C3 1.400(3) yes
C2 C11 1.506(3) yes
C2 H21 1.02(3) no
C6 C5 1.377(3) yes
C6 H61 1.00(3) no
C5 C4 1.406(3) yes
C5 O1 1.369(3) yes
C4 C3 1.376(3) yes
C4 O2 1.373(3) yes
C3 H31 .96(2) no
O1 C17 1.427(4) yes
C17 H171 1.03(3) no
C17 H172 1.05(3) no
C17 H173 .99(3) no
O2 C18 1.427(4) yes
C18 H181 1.04(2) no
C18 H182 1.14(4) no
C18 H183 1.02(2) no
C11 C12 1.383(4) yes
C11 C16 1.394(4) yes
C12 C13 1.383(5) yes
C12 H121 1.04(3) no
C13 C14 1.385(6) yes
C13 H131 1.01(4) no
C14 C15 1.377(5) yes
C14 H141 1.03(4) no
C15 C16 1.385(5) yes
C15 H151 .99(4) no
C16 H161 .96(3) no

loop_
_geom_torsion_atom_site_label_1
_geom_torsion_atom_site_label_2
_geom_torsion_atom_site_label_3
_geom_torsion_atom_site_label_4
_geom_torsion
_geom_torsion_publ_flag
C8 N1 C2 C11 176.0(2) no
C8 N1 C2 H21 -62(2) no
H100 N1 C2 C9 179(2) no
C8 N1 C2 C9 53.1(3) no
C2 N1 C8 H82 167(2) no
C2 N1 C8 H81 47(2) no
C2 N1 C8 C7 -71.1(3) no
H100 N1 C8 H82 42(3) no
H100 N1 C8 H81 -77(3) no
H100 N1 C8 C7 164(2) no
H100 N1 C2 H21 63(3) no
H100 N1 C2 C11 -57(2) no
N1 C8 C7 C10 50.3(3) no
N1 C8 C7 H71 -69(2) no
N1 C8 C7 H72 173(2) no
H81 C8 C7 H72 55(3) no
H81 C8 C7 H71 172(3) no
H81 C8 C7 C10 -67(2) no
H82 C8 C7 H72 -67(3) no
H82 C8 C7 H71 50(3) no
H82 C8 C7 C10 170(2) no
C8 C7 C10 C9 -18.8(4) no
C8 C7 C10 C6 162.7(3) no
H71 C7 C10 C6 -76(2) no
H71 C7 C10 C9 102(2) no
H72 C7 C10 C6 43(2) no
H72 C7 C10 C9 -137(2) no
C7 C10 C6 C5 177.8(3) no
C7 C10 C6 H61 -1(2) no
C7 C10 C9 C2 3.1(4) no
C7 C10 C9 C3 -178.6(3) no
C9 C10 C6 C5 -.8(4) no
C9 C10 C6 H61 180(2) no
C6 C10 C9 C3 -.1(4) no
C6 C10 C9 C2 -178.4(2) no
C10 C9 C2 N1 -19.0(3) no
C10 C9 C3 H31 179(2) no
C10 C9 C3 C4 1.0(4) no
C10 C9 C2 C11 -141.7(3) no
C10 C9 C2 H21 99(2) no
C3 C9 C2 N1 162.7(2) no
C2 C9 C3 H31 -1(2) no
C2 C9 C3 C4 179.3(2) no
C3 C9 C2 H21 -78(2) no
C3 C9 C2 C11 40.0(3) no
C9 C2 C11 C12 76.4(3) no
N1 C2 C11 C12 -45.6(3) no
C9 C2 C11 C16 -100.4(3) no
N1 C2 C11 C16 137.6(3) no
H21 C2 C11 C16 16(2) no
H21 C2 C11 C12 -166(2) no
C10 C6 C5 C4 .7(4) no
C10 C6 C5 O1 -179.2(2) no
H61 C6 C5 O1 0(2) no
H61 C6 C5 C4 -179(2) no
C6 C5 O1 C17 -4.1(4) no
C6 C5 C4 C3 .2(4) no
C6 C5 C4 O2 179.9(2) no
C4 C5 O1 C17 176.0(2) no
O1 C5 C4 O2 -.2(3) no
O1 C5 C4 C3 -179.9(2) no
C5 C4 C3 C9 -1.0(4) no
C5 C4 O2 C18 177.0(2) no
C5 C4 C3 H31 -178(2) no
O2 C4 C3 C9 179.3(2) no
C3 C4 O2 C18 -3.2(4) no
O2 C4 C3 H31 1(2) no
C5 O1 C17 H171 59(2) no
C5 O1 C17 H172 -62(2) no
C5 O1 C17 H173 177(2) no
C4 O2 C18 H181 -58(2) no
C4 O2 C18 H182 62(2) no
C4 O2 C18 H183 -175(2) no
C2 C11 C16 H161 -2(2) no
C2 C11 C16 C15 175.6(3) no
C2 C11 C12 C13 -175.2(3) no
C2 C11 C12 H121 6(2) no
C12 C11 C16 H161 -179(2) no
C12 C11 C16 C15 -1.3(5) no
C16 C11 C12 H121 -176(2) no
C16 C11 C12 C13 1.7(5) no
C11 C12 C13 C14 -.8(6) no
C11 C12 C13 H131 -174(3) no
H121 C12 C13 H131 4(4) no
H121 C12 C13 C14 178(3) no
C12 C13 C14 C15 -.6(6) no
C12 C13 C14 H141 180(3) no
H131 C13 C14 H141 -5(4) no
H131 C13 C14 C15 174(3) no
C13 C14 C15 C16 .9(6) no
C13 C14 C15 H151 179(3) no
H141 C14 C15 H151 -1(4) no
H141 C14 C15 C16 -178(3) no
C14 C15 C16 C11 .0(5) no
C14 C15 C16 H161 178(2) no
H151 C15 C16 C11 -177(3) no
H151 C15 C16 H161 1(4) no
